data_1501853
loop_
_publ_author_name
'Su, Xin'
'Aprahamian, Ivan'

_publ_section_title
;
 Switching around two axles: controlling the configuration and
 conformation of a hydrazone-based switch.
;
_journal_issue 1
_journal_name_full 'Organic letters'
_journal_page_first 30
_journal_page_last 33
_journal_paper_doi 10.1021/ol102422h
_journal_volume 13
_journal_year 2011
_chemical_formula_moiety 'C18 H17 N4 O2, (C2 H F3 O2), C2 F3 O2'
_chemical_formula_sum 'C22 H18 F6 N4 O6'
_chemical_formula_weight 548.40
_space_group_IT_number 2
_symmetry_cell_setting triclinic
_symmetry_Int_Tables_number 2
_symmetry_space_group_name_Hall '-P 1'
_symmetry_space_group_name_H-M 'P -1'
_atom_sites_solution_hydrogens geom
_atom_sites_solution_primary direct
_atom_sites_solution_secondary difmap
_audit_creation_method SHELXL-97
_cell_angle_alpha 101.5460(10)
_cell_angle_beta 95.9410(10)
_cell_angle_gamma 105.0330(10)
_cell_formula_units_Z 2
_cell_length_a 7.3881(7)
_cell_length_b 10.9108(10)
_cell_length_c 15.0960(14)
_cell_measurement_reflns_used 6686
_cell_measurement_temperature 173(2)
_cell_measurement_theta_max 25.21
_cell_measurement_theta_min 2.69
_cell_volume 1135.82(18)
_computing_cell_refinement 'APEX2 (BRUKER, V2008.5-0, 2006)'
_computing_data_collection 'COSMO (BRUKER, V1.58, 2006)'
_computing_data_reduction 'SAINT (BRUKER, V7.34A, 2006)'
_computing_molecular_graphics 'SHELXTL (Sheldrick, Acta Cryst. A64 2008, 112-122)'
_computing_publication_material 'SHELXTL (Sheldrick, Acta Cryst. A64 2008, 112-122)'
_computing_structure_refinement 'SHELXL (Sheldrick, Acta Cryst. A64 2008, 112-122)'
_computing_structure_solution 'SHELXS (Sheldrick, Acta Cryst. A64 2008, 112-122)'
_diffrn_ambient_temperature 173(2)
_diffrn_detector_area_resol_mean 836.6
_diffrn_measured_fraction_theta_full 0.994
_diffrn_measured_fraction_theta_max 0.994
_diffrn_measurement_device_type 'Bruker APEX-II CCD'
_diffrn_measurement_method '\w,and/f 0.5 deg'
_diffrn_radiation_monochromator graphite
_diffrn_radiation_probe x-ray
_diffrn_radiation_type MoK\a
_diffrn_radiation_wavelength 0.71073
_diffrn_reflns_av_R_equivalents 0.0428
_diffrn_reflns_av_sigmaI/netI 0.0483
_diffrn_reflns_limit_h_max 8
_diffrn_reflns_limit_h_min -8
_diffrn_reflns_limit_k_max 13
_diffrn_reflns_limit_k_min -13
_diffrn_reflns_limit_l_max 18
_diffrn_reflns_limit_l_min -18
_diffrn_reflns_number 15942
_diffrn_reflns_theta_full 25.30
_diffrn_reflns_theta_max 25.30
_diffrn_reflns_theta_min 1.99
_diffrn_source 'fine-focus sealed tube'
_exptl_absorpt_coefficient_mu 0.149
_exptl_absorpt_correction_T_max 0.9841
_exptl_absorpt_correction_T_min 0.9583
_exptl_absorpt_correction_type multi-scan
_exptl_absorpt_process_details SADABS
_exptl_crystal_colour yellow
_exptl_crystal_density_diffrn 1.604
_exptl_crystal_density_method 'not measured'
_exptl_crystal_description needle
_exptl_crystal_F_000 560
_exptl_crystal_size_max 0.29
_exptl_crystal_size_mid 0.15
_exptl_crystal_size_min 0.11
_refine_diff_density_max 0.332
_refine_diff_density_min -0.235
_refine_diff_density_rms 0.051
_refine_ls_extinction_coef 0.008(2)
_refine_ls_extinction_expression Fc^*^=kFc[1+0.001xFc^2^\l^3^/sin(2\q)]^-1/4^
_refine_ls_extinction_method SHELXL
_refine_ls_goodness_of_fit_ref 1.048
_refine_ls_hydrogen_treatment mixed
_refine_ls_matrix_type full
_refine_ls_number_parameters 357
_refine_ls_number_reflns 4107
_refine_ls_number_restraints 0
_refine_ls_restrained_S_all 1.048
_refine_ls_R_factor_all 0.0679
_refine_ls_R_factor_gt 0.0503
_refine_ls_shift/su_max 0.000
_refine_ls_shift/su_mean 0.000
_refine_ls_structure_factor_coef Fsqd
_refine_ls_weighting_details 'calc w=1/[\s^2^(Fo^2^)+(0.0765P)^2^+0.1759P] where P=(Fo^2^+2Fc^2^)/3'
_refine_ls_weighting_scheme calc
_refine_ls_wR_factor_gt 0.1338
_refine_ls_wR_factor_ref 0.1483
_reflns_number_gt 2958
_reflns_number_total 4107
_reflns_threshold_expression >2sigma(I)
_cod_data_source_file ol102422h_si_003.cif
_cod_data_source_block QPH-Z-H+
_cod_depositor_comments
;
The following automatic conversions were performed:

'_exptl_absorpt_correction_type' value 'Multi-scan' changed to
'multi-scan' according to
/home/saulius/struct/CIF-dictionaries/cif_core.dic dictionary named
'cif_core.dic' version 2.4.1 from
2010-06-29.

'_refine_ls_hydrogen_treatment' value 'Mixed' changed to
'mixed' according to
/home/saulius/struct/CIF-dictionaries/cif_core.dic dictionary named
'cif_core.dic' version 2.4.1 from 2010-06-29.

Automatic conversion script
Id: cif_fix_values 1715 2011-07-08 13:25:40Z adriana 
;
_cod_database_code 1501853
_contact_crystallographer_name 'Richard Staples'
_contact_crystallographer_email staples@chemistry.msu.com

loop_
_symmetry_equiv_pos_as_xyz
'x, y, z'
'-x, -y, -z'

loop_
_atom_site_label
_atom_site_type_symbol
_atom_site_fract_x
_atom_site_fract_y
_atom_site_fract_z
_atom_site_U_iso_or_equiv
_atom_site_adp_type
_atom_site_occupancy
_atom_site_symmetry_multiplicity
_atom_site_calc_flag
_atom_site_refinement_flags
O1 O 0.9384(2) 0.71780(14) 0.47892(9) 0.0424(4) Uani 1 1 d .
O2 O 1.1109(2) 0.88317(15) 0.59446(11) 0.0549(5) Uani 1 1 d .
N1 N 0.7649(3) 0.50240(17) 0.51683(12) 0.0381(4) Uani 1 1 d .
H1 H 0.769(3) 0.549(2) 0.4745(16) 0.048(7) Uiso 1 1 d .
N2 N 0.8688(2) 0.55279(16) 0.59847(11) 0.0362(4) Uani 1 1 d .
N3 N 0.5717(3) 0.42257(18) 0.34861(12) 0.0422(4) Uani 1 1 d .
N4 N 1.0349(3) 0.61538(19) 0.76742(12) 0.0394(4) Uani 1 1 d .
H4 H 0.943(4) 0.543(3) 0.7422(18) 0.064(8) Uiso 1 1 d .
C1 C 0.9856(3) 0.6712(2) 0.62280(14) 0.0373(5) Uani 1 1 d .
C2 C 1.0218(3) 0.7702(2) 0.56646(14) 0.0396(5) Uani 1 1 d .
C3 C 0.9638(3) 0.8051(2) 0.41630(15) 0.0462(6) Uani 1 1 d .
H3A H 1.0999 0.8372 0.4116 0.055 Uiso 1 1 calc R
H3B H 0.9176 0.8813 0.4388 0.055 Uiso 1 1 calc R
C4 C 0.8515(4) 0.7279(3) 0.32480(16) 0.0559(6) Uani 1 1 d .
H4A H 0.8992 0.6533 0.3031 0.084 Uiso 1 1 calc R
H4B H 0.8644 0.7836 0.2809 0.084 Uiso 1 1 calc R
H4C H 0.7173 0.6964 0.3304 0.084 Uiso 1 1 calc R
C5 C 0.6390(3) 0.3769(2) 0.49447(14) 0.0369(5) Uani 1 1 d .
C6 C 0.6093(3) 0.2963(2) 0.55386(15) 0.0412(5) Uani 1 1 d .
H6 H 0.6759 0.3247 0.6150 0.049 Uiso 1 1 calc R
C7 C 0.4796(3) 0.1715(2) 0.52342(15) 0.0426(5) Uani 1 1 d .
H7 H 0.4604 0.1152 0.5643 0.051 Uiso 1 1 calc R
C8 C 0.3804(3) 0.1292(2) 0.43632(15) 0.0433(5) Uani 1 1 d .
H8 H 0.2939 0.0439 0.4173 0.052 Uiso 1 1 calc R
C9 C 0.4051(3) 0.2106(2) 0.37452(14) 0.0400(5) Uani 1 1 d .
C10 C 0.3050(3) 0.1760(2) 0.28380(15) 0.0450(5) Uani 1 1 d .
H10 H 0.2146 0.0927 0.2609 0.054 Uiso 1 1 calc R
C11 C 0.3387(3) 0.2620(2) 0.22982(15) 0.0485(6) Uani 1 1 d .
H11 H 0.2717 0.2398 0.1690 0.058 Uiso 1 1 calc R
C12 C 0.4736(3) 0.3843(2) 0.26470(15) 0.0469(6) Uani 1 1 d .
H12 H 0.4957 0.4430 0.2256 0.056 Uiso 1 1 calc R
C13 C 0.5371(3) 0.3363(2) 0.40339(14) 0.0372(5) Uani 1 1 d .
C14 C 1.0846(3) 0.7059(2) 0.71801(14) 0.0365(5) Uani 1 1 d .
C15 C 1.2239(3) 0.8202(2) 0.76245(14) 0.0423(5) Uani 1 1 d .
H15 H 1.2621 0.8878 0.7313 0.051 Uiso 1 1 calc R
C16 C 1.3073(3) 0.8363(2) 0.85165(15) 0.0457(6) Uani 1 1 d .
H16 H 1.4018 0.9154 0.8817 0.055 Uiso 1 1 calc R
C17 C 1.2551(3) 0.7390(2) 0.89780(15) 0.0463(6) Uani 1 1 d .
H17 H 1.3154 0.7486 0.9585 0.056 Uiso 1 1 calc R
C18 C 1.1147(3) 0.6284(2) 0.85384(14) 0.0440(5) Uani 1 1 d .
H18 H 1.0735 0.5607 0.8845 0.053 Uiso 1 1 calc R
F1 F 0.8929(3) 0.88650(15) 1.13250(10) 0.0791(5) Uani 1 1 d .
F2 F 0.6780(2) 0.85389(14) 1.01779(11) 0.0680(5) Uani 1 1 d .
F3 F 0.9616(2) 0.86796(15) 0.99772(12) 0.0775(5) Uani 1 1 d .
F4 F 0.7434(3) 0.14724(15) 0.73925(11) 0.0774(5) Uani 1 1 d .
F5 F 0.4643(2) 0.13285(15) 0.76769(13) 0.0843(6) Uani 1 1 d .
F6 F 0.6797(2) 0.12937(13) 0.87077(9) 0.0650(4) Uani 1 1 d .
O3 O 0.8670(4) 0.63504(19) 1.09191(14) 0.0935(8) Uani 1 1 d .
O4 O 0.7022(3) 0.61255(17) 0.95443(11) 0.0597(5) Uani 1 1 d .
H4S H 0.686(5) 0.508(4) 0.942(3) 0.133(14) Uiso 1 1 d .
O5 O 0.7536(2) 0.39598(15) 0.77729(10) 0.0499(4) Uani 1 1 d .
O6 O 0.6605(3) 0.37466(16) 0.91152(11) 0.0636(5) Uani 1 1 d .
C19 C 0.7989(4) 0.6754(2) 1.03338(16) 0.0524(6) Uani 1 1 d .
C20 C 0.8301(4) 0.8218(2) 1.04657(16) 0.0508(6) Uani 1 1 d .
C21 C 0.6949(3) 0.3339(2) 0.83288(14) 0.0447(5) Uani 1 1 d .
C22 C 0.6468(3) 0.1854(2) 0.80350(15) 0.0457(6) Uani 1 1 d .

loop_
_atom_site_aniso_label
_atom_site_aniso_U_11
_atom_site_aniso_U_22
_atom_site_aniso_U_33
_atom_site_aniso_U_23
_atom_site_aniso_U_13
_atom_site_aniso_U_12
O1 0.0526(9) 0.0413(9) 0.0355(8) 0.0171(7) 0.0073(7) 0.0110(7)
O2 0.0708(11) 0.0366(9) 0.0510(10) 0.0176(8) -0.0020(8) 0.0039(8)
N1 0.0481(11) 0.0345(10) 0.0307(9) 0.0098(8) 0.0040(8) 0.0097(8)
N2 0.0419(10) 0.0337(10) 0.0335(9) 0.0088(7) 0.0059(7) 0.0114(8)
N3 0.0520(11) 0.0438(11) 0.0356(10) 0.0135(8) 0.0083(8) 0.0185(9)
N4 0.0459(11) 0.0360(10) 0.0358(10) 0.0112(8) 0.0044(8) 0.0101(9)
C1 0.0419(12) 0.0359(12) 0.0362(11) 0.0112(9) 0.0073(9) 0.0125(10)
C2 0.0453(13) 0.0383(13) 0.0378(12) 0.0136(10) 0.0067(9) 0.0130(10)
C3 0.0538(14) 0.0472(13) 0.0447(13) 0.0251(11) 0.0123(10) 0.0145(11)
C4 0.0696(17) 0.0624(16) 0.0418(13) 0.0245(12) 0.0099(12) 0.0198(13)
C5 0.0415(12) 0.0360(11) 0.0352(11) 0.0104(9) 0.0062(9) 0.0130(9)
C6 0.0483(13) 0.0401(12) 0.0365(11) 0.0119(9) 0.0062(9) 0.0132(10)
C7 0.0505(13) 0.0378(12) 0.0427(12) 0.0161(10) 0.0098(10) 0.0126(10)
C8 0.0463(13) 0.0348(12) 0.0465(13) 0.0070(10) 0.0080(10) 0.0094(10)
C9 0.0427(12) 0.0378(12) 0.0401(12) 0.0066(9) 0.0069(9) 0.0147(10)
C10 0.0461(13) 0.0454(13) 0.0413(12) 0.0033(10) 0.0030(10) 0.0162(11)
C11 0.0528(14) 0.0577(15) 0.0363(12) 0.0070(11) 0.0020(10) 0.0236(12)
C12 0.0589(15) 0.0534(15) 0.0355(12) 0.0150(10) 0.0103(10) 0.0242(12)
C13 0.0418(12) 0.0349(11) 0.0377(11) 0.0099(9) 0.0086(9) 0.0143(9)
C14 0.0402(12) 0.0338(11) 0.0386(11) 0.0111(9) 0.0087(9) 0.0132(9)
C15 0.0474(13) 0.0386(12) 0.0412(12) 0.0130(10) 0.0074(10) 0.0098(10)
C16 0.0482(13) 0.0440(13) 0.0407(12) 0.0064(10) 0.0055(10) 0.0092(10)
C17 0.0495(14) 0.0499(14) 0.0384(12) 0.0113(10) 0.0037(10) 0.0127(11)
C18 0.0531(14) 0.0447(13) 0.0376(12) 0.0157(10) 0.0091(10) 0.0149(11)
F1 0.1197(14) 0.0593(10) 0.0493(9) -0.0015(7) -0.0099(9) 0.0304(10)
F2 0.0713(10) 0.0501(9) 0.0803(11) 0.0087(8) -0.0072(8) 0.0260(8)
F3 0.0846(12) 0.0569(10) 0.0945(12) 0.0238(9) 0.0309(10) 0.0157(9)
F4 0.1222(15) 0.0503(9) 0.0659(10) 0.0115(7) 0.0453(10) 0.0255(9)
F5 0.0656(11) 0.0493(9) 0.1189(15) 0.0154(9) -0.0173(10) -0.0007(8)
F6 0.1049(12) 0.0461(8) 0.0495(8) 0.0210(7) 0.0118(8) 0.0243(8)
O3 0.151(2) 0.0568(13) 0.0674(13) 0.0187(10) -0.0266(13) 0.0349(13)
O4 0.0936(14) 0.0431(10) 0.0398(9) 0.0084(8) 0.0025(9) 0.0196(9)
O5 0.0629(11) 0.0433(9) 0.0416(9) 0.0177(7) 0.0069(7) 0.0067(8)
O6 0.1092(16) 0.0417(10) 0.0434(10) 0.0135(8) 0.0256(9) 0.0198(10)
C19 0.0730(17) 0.0468(14) 0.0404(13) 0.0135(11) 0.0077(12) 0.0207(12)
C20 0.0631(16) 0.0481(14) 0.0404(13) 0.0094(11) 0.0019(11) 0.0180(12)
C21 0.0585(14) 0.0405(13) 0.0343(12) 0.0139(10) 0.0042(10) 0.0103(11)
C22 0.0565(15) 0.0408(13) 0.0391(12) 0.0112(10) 0.0096(10) 0.0109(11)

loop_
_atom_type_symbol
_atom_type_description
_atom_type_scat_dispersion_real
_atom_type_scat_dispersion_imag
_atom_type_scat_source
C C 0.0033 0.0016 'International Tables Vol C Tables 4.2.6.8 and 6.1.1.4'
H H 0.0000 0.0000 'International Tables Vol C Tables 4.2.6.8 and 6.1.1.4'
N N 0.0061 0.0033 'International Tables Vol C Tables 4.2.6.8 and 6.1.1.4'
O O 0.0106 0.0060 'International Tables Vol C Tables 4.2.6.8 and 6.1.1.4'
F F 0.0171 0.0103 'International Tables Vol C Tables 4.2.6.8 and 6.1.1.4'

loop_
_geom_angle_atom_site_label_1
_geom_angle_atom_site_label_2
_geom_angle_atom_site_label_3
_geom_angle
C2 O1 C3 116.60(17)
N2 N1 C5 121.53(17)
N2 N1 H1 120.9(15)
C5 N1 H1 117.5(15)
C1 N2 N1 123.40(17)
C12 N3 C13 116.8(2)
C18 N4 C14 124.3(2)
C18 N4 H4 116.9(17)
C14 N4 H4 118.8(17)
N2 C1 C14 113.30(18)
N2 C1 C2 127.47(19)
C14 C1 C2 119.21(18)
O2 C2 O1 123.18(19)
O2 C2 C1 125.54(19)
O1 C2 C1 111.27(18)
O1 C3 C4 107.08(18)
O1 C3 H3A 110.3
C4 C3 H3A 110.3
O1 C3 H3B 110.3
C4 C3 H3B 110.3
H3A C3 H3B 108.6
C3 C4 H4A 109.5
C3 C4 H4B 109.5
H4A C4 H4B 109.5
C3 C4 H4C 109.5
H4A C4 H4C 109.5
H4B C4 H4C 109.5
C6 C5 N1 124.41(19)
C6 C5 C13 120.8(2)
N1 C5 C13 114.79(18)
C5 C6 C7 119.3(2)
C5 C6 H6 120.3
C7 C6 H6 120.3
C8 C7 C6 121.4(2)
C8 C7 H7 119.3
C6 C7 H7 119.3
C7 C8 C9 120.6(2)
C7 C8 H8 119.7
C9 C8 H8 119.7
C8 C9 C13 119.02(19)
C8 C9 C10 124.4(2)
C13 C9 C10 116.6(2)
C11 C10 C9 119.7(2)
C11 C10 H10 120.1
C9 C10 H10 120.1
C10 C11 C12 119.3(2)
C10 C11 H11 120.3
C12 C11 H11 120.3
N3 C12 C11 123.9(2)
N3 C12 H12 118.0
C11 C12 H12 118.0
N3 C13 C9 123.54(19)
N3 C13 C5 117.55(19)
C9 C13 C5 118.90(19)
N4 C14 C15 116.41(19)
N4 C14 C1 116.20(18)
C15 C14 C1 127.39(19)
C16 C15 C14 120.3(2)
C16 C15 H15 119.8
C14 C15 H15 119.8
C17 C16 C15 120.8(2)
C17 C16 H16 119.6
C15 C16 H16 119.6
C18 C17 C16 118.2(2)
C18 C17 H17 120.9
C16 C17 H17 120.9
N4 C18 C17 120.0(2)
N4 C18 H18 120.0
C17 C18 H18 120.0
C19 O4 H4S 112(2)
C21 O6 H4S 118.1(16)
O3 C19 O4 129.1(2)
O3 C19 C20 119.5(2)
O4 C19 C20 111.3(2)
F1 C20 F2 107.9(2)
F1 C20 F3 106.9(2)
F2 C20 F3 105.9(2)
F1 C20 C19 112.7(2)
F2 C20 C19 114.0(2)
F3 C20 C19 109.0(2)
O5 C21 O6 129.1(2)
O5 C21 C22 117.29(19)
O6 C21 C22 113.54(18)
F6 C22 F4 106.67(19)
F6 C22 F5 106.52(19)
F4 C22 F5 106.2(2)
F6 C22 C21 114.16(18)
F4 C22 C21 112.03(18)
F5 C22 C21 110.8(2)

loop_
_geom_bond_atom_site_label_1
_geom_bond_atom_site_label_2
_geom_bond_distance
O1 C2 1.341(3)
O1 C3 1.463(2)
O2 C2 1.202(3)
N1 N2 1.313(2)
N1 C5 1.394(3)
N1 H1 0.89(2)
N2 C1 1.310(3)
N3 C12 1.321(3)
N3 C13 1.366(3)
N4 C18 1.339(3)
N4 C14 1.353(3)
N4 H4 0.88(3)
C1 C14 1.471(3)
C1 C2 1.491(3)
C3 C4 1.497(3)
C3 H3A 0.9900
C3 H3B 0.9900
C4 H4A 0.9800
C4 H4B 0.9800
C4 H4C 0.9800
C5 C6 1.372(3)
C5 C13 1.422(3)
C6 C7 1.402(3)
C6 H6 0.9500
C7 C8 1.364(3)
C7 H7 0.9500
C8 C9 1.406(3)
C8 H8 0.9500
C9 C13 1.415(3)
C9 C10 1.415(3)
C10 C11 1.354(3)
C10 H10 0.9500
C11 C12 1.404(3)
C11 H11 0.9500
C12 H12 0.9500
C14 C15 1.386(3)
C15 C16 1.379(3)
C15 H15 0.9500
C16 C17 1.379(3)
C16 H16 0.9500
C17 C18 1.364(3)
C17 H17 0.9500
C18 H18 0.9500
F1 C20 1.317(3)
F2 C20 1.318(3)
F3 C20 1.336(3)
F4 C22 1.326(3)
F5 C22 1.328(3)
F6 C22 1.319(3)
O3 C19 1.186(3)
O4 C19 1.282(3)
O4 H4S 1.09(4)
O5 C21 1.226(2)
O6 C21 1.258(3)
O6 H4S 1.40(4)
C19 C20 1.522(3)
C21 C22 1.526(3)

loop_
_geom_hbond_atom_site_label_D
_geom_hbond_atom_site_label_H
_geom_hbond_atom_site_label_A
_geom_hbond_distance_DH
_geom_hbond_distance_HA
_geom_hbond_distance_DA
_geom_hbond_angle_DHA
N1 H1 O1 0.89(2) 1.93(2) 2.573(2) 128(2)
N4 H4 O5 0.88(3) 2.04(3) 2.774(2) 141(2)
O4 H4S O6 1.09(4) 1.40(4) 2.474(2) 171(3)

loop_
_geom_torsion_atom_site_label_1
_geom_torsion_atom_site_label_2
_geom_torsion_atom_site_label_3
_geom_torsion_atom_site_label_4
_geom_torsion
C5 N1 N2 C1 -178.46(19)
N1 N2 C1 C14 179.35(17)
N1 N2 C1 C2 1.0(3)
C3 O1 C2 O2 1.2(3)
C3 O1 C2 C1 -179.84(17)
N2 C1 C2 O2 169.8(2)
C14 C1 C2 O2 -8.5(3)
N2 C1 C2 O1 -9.1(3)
C14 C1 C2 O1 172.60(17)
C2 O1 C3 C4 -177.19(19)
N2 N1 C5 C6 1.0(3)
N2 N1 C5 C13 -179.87(18)
N1 C5 C6 C7 -179.6(2)
C13 C5 C6 C7 1.3(3)
C5 C6 C7 C8 -0.9(3)
C6 C7 C8 C9 -0.4(3)
C7 C8 C9 C13 1.2(3)
C7 C8 C9 C10 -178.4(2)
C8 C9 C10 C11 179.7(2)
C13 C9 C10 C11 0.0(3)
C9 C10 C11 C12 0.3(3)
C13 N3 C12 C11 0.0(3)
C10 C11 C12 N3 -0.4(4)
C12 N3 C13 C9 0.4(3)
C12 N3 C13 C5 -178.91(19)
C8 C9 C13 N3 179.89(19)
C10 C9 C13 N3 -0.4(3)
C8 C9 C13 C5 -0.8(3)
C10 C9 C13 C5 178.89(19)
C6 C5 C13 N3 178.88(19)
N1 C5 C13 N3 -0.3(3)
C6 C5 C13 C9 -0.5(3)
N1 C5 C13 C9 -179.62(18)
C18 N4 C14 C15 -1.9(3)
C18 N4 C14 C1 177.57(19)
N2 C1 C14 N4 -3.3(3)
C2 C1 C14 N4 175.23(18)
N2 C1 C14 C15 176.1(2)
C2 C1 C14 C15 -5.4(3)
N4 C14 C15 C16 1.3(3)
C1 C14 C15 C16 -178.0(2)
C14 C15 C16 C17 0.6(3)
C15 C16 C17 C18 -2.1(3)
C14 N4 C18 C17 0.4(3)
C16 C17 C18 N4 1.7(3)
O3 C19 C20 F1 -15.6(4)
O4 C19 C20 F1 166.6(2)
O3 C19 C20 F2 -139.1(3)
O4 C19 C20 F2 43.2(3)
O3 C19 C20 F3 102.8(3)
O4 C19 C20 F3 -74.9(3)
O5 C21 C22 F6 146.8(2)
O6 C21 C22 F6 -35.7(3)
O5 C21 C22 F4 25.4(3)
O6 C21 C22 F4 -157.1(2)
O5 C21 C22 F5 -93.0(3)
O6 C21 C22 F5 84.5(3)
